data_4342150
loop_
_publ_author_name
'Maheswari, K.'
'Rao, A. Ramakrishna'
'Reddy, N. Dastagiri'

_publ_section_title
;
 Insertion of benzonitrile into Al-N and ga-N bonds: formation of fused
 carbatriaza-gallanes/alanes and their subsequent synthesis from amidines
 and trimethyl-gallium/aluminum.
;
_journal_issue 4
_journal_name_full 'Inorganic chemistry'
_journal_page_first 2000
_journal_page_last 2008
_journal_paper_doi 10.1021/ic5029096
_journal_volume 54
_journal_year 2015
_chemical_formula_moiety 'C63 H86 Ga4 N6 O'
_chemical_formula_sum 'C63 H86 Ga4 N6 O'
_chemical_formula_weight 1222.26
_chemical_name_systematic
;
 ? 
;
_space_group_crystal_system triclinic
_space_group_IT_number 2
_space_group_name_Hall '-P 1'
_space_group_name_H-M_alt 'P -1'
_symmetry_space_group_name_Hall '-P 1'
_symmetry_space_group_name_H-M 'P -1'
_atom_sites_solution_hydrogens geom
_atom_sites_solution_primary direct
_atom_sites_solution_secondary difmap
_audit_creation_date 2014-10-17
_audit_creation_method
;
  Olex2 1.2
  (compiled Oct 26 2012 17:06:22, GUI svn.r4371)
;
_cell_angle_alpha 94.308(2)
_cell_angle_beta 96.002(2)
_cell_angle_gamma 100.953(2)
_cell_formula_units_Z 2
_cell_length_a 10.7317(3)
_cell_length_b 14.9692(4)
_cell_length_c 19.2449(5)
_cell_measurement_reflns_used 11707
_cell_measurement_temperature 149(2)
_cell_measurement_theta_max 29.1388
_cell_measurement_theta_min 3.6665
_cell_volume 3004.32(14)
_computing_cell_refinement
;
CrysAlisPro, Agilent Technologies,
Version 1.171.36.21 (release 14-08-2012 CrysAlis171 .NET)
(compiled Sep 14 2012,17:21:16)
;
_computing_data_collection
;
CrysAlisPro, Agilent Technologies,
Version 1.171.36.21 (release 14-08-2012 CrysAlis171 .NET)
(compiled Sep 14 2012,17:21:16)
;
_computing_data_reduction
;
CrysAlisPro, Agilent Technologies,
Version 1.171.36.21 (release 14-08-2012 CrysAlis171 .NET)
(compiled Sep 14 2012,17:21:16)
;
_computing_molecular_graphics
;
O. V. Dolomanov, L. J. Bourhis, R. J. Gildea, J. A. K. Howard and H. Puschmann,
OLEX2: a complete structure solution, refinement and analysis program.
J. Appl. Cryst. (2009). 42, 339-341.
;
_computing_publication_material
;
O. V. Dolomanov, L. J. Bourhis, R. J. Gildea, J. A. K. Howard and H. Puschmann,
OLEX2: a complete structure solution, refinement and analysis program.
J. Appl. Cryst. (2009). 42, 339-341.
;
_computing_structure_refinement
;
SHELXL, G.M. Sheldrick, Acta Cryst.
(2008). A64, 112-122
;
_computing_structure_solution 'SHELXS-97 (Sheldrick, 1990)'
_diffrn_ambient_temperature 149(2)
_diffrn_detector_area_resol_mean 15.9821
_diffrn_measured_fraction_theta_full 0.9904
_diffrn_measured_fraction_theta_max 0.9292
_diffrn_measurement_details
;
  1 omega  -86.00   11.00   1.0000   20.0000
omega____ theta____ kappa____ phi______ frames
    -      -17.3397  -77.0000   90.0000 97

  2 omega  -24.00   24.00   1.0000   20.0000
omega____ theta____ kappa____ phi______ frames
    -      -17.3397  -99.0000  -30.0000 48

  3 omega  -90.00    3.00   1.0000   20.0000
omega____ theta____ kappa____ phi______ frames
    -      -17.3397  -37.0000  150.0000 93

  4 omega  -85.00    8.00   1.0000   20.0000
omega____ theta____ kappa____ phi______ frames
    -      -17.3397  -37.0000 -120.0000 93

  5 omega  -83.00  -35.00   1.0000   20.0000
omega____ theta____ kappa____ phi______ frames
    -      -17.3397 -178.0000  -90.0000 48

  6 omega  -94.00  -32.00   1.0000   20.0000
omega____ theta____ kappa____ phi______ frames
    -      -17.3397  178.0000   30.0000 62

  7 omega  -25.00   10.00   1.0000   20.0000
omega____ theta____ kappa____ phi______ frames
    -       19.0585  -99.0000    0.0000 35

  8 omega   32.00   96.00   1.0000   20.0000
omega____ theta____ kappa____ phi______ frames
    -       19.0585 -178.0000  -30.0000 64
;
_diffrn_measurement_device_type 'Xcalibur, Eos'
_diffrn_measurement_method '\w scans'
_diffrn_orient_matrix_UB_11 0.0435410000
_diffrn_orient_matrix_UB_12 0.0425506000
_diffrn_orient_matrix_UB_13 0.0030017000
_diffrn_orient_matrix_UB_21 -0.0494017000
_diffrn_orient_matrix_UB_22 0.0229223000
_diffrn_orient_matrix_UB_23 0.0083235000
_diffrn_orient_matrix_UB_31 0.0162301000
_diffrn_orient_matrix_UB_32 -0.0039498000
_diffrn_orient_matrix_UB_33 0.0361697000
_diffrn_radiation_monochromator graphite
_diffrn_radiation_type 'Mo K\a'
_diffrn_radiation_wavelength 0.7107
_diffrn_reflns_av_R_equivalents 0.0318
_diffrn_reflns_av_unetI/netI 0.0491
_diffrn_reflns_limit_h_max 14
_diffrn_reflns_limit_h_min -14
_diffrn_reflns_limit_k_max 20
_diffrn_reflns_limit_k_min -20
_diffrn_reflns_limit_l_max 24
_diffrn_reflns_limit_l_min -25
_diffrn_reflns_number 32174
_diffrn_reflns_theta_full 25.00
_diffrn_reflns_theta_max 29.20
_diffrn_reflns_theta_min 3.67
_diffrn_source 'Enhance (Mo) X-ray Source'
_exptl_absorpt_coefficient_mu 1.819
_exptl_absorpt_correction_T_max 1.00000
_exptl_absorpt_correction_T_min 0.74868
_exptl_absorpt_correction_type multi-scan
_exptl_absorpt_process_details
;
CrysAlisPro, Agilent Technologies,
Version 1.171.36.21 (release 14-08-2012 CrysAlis171 .NET)
(compiled Sep 14 2012,17:21:16)
Empirical absorption correction using spherical harmonics,
 implemented in SCALE3 ABSPACK scaling algorithm.
;
_exptl_crystal_colour colourless
_exptl_crystal_colour_primary colourless
_exptl_crystal_density_diffrn 1.351
_exptl_crystal_density_method 'not measured'
_exptl_crystal_description block
_exptl_crystal_F_000 1276
_exptl_crystal_size_max 0.42
_exptl_crystal_size_mid 0.38
_exptl_crystal_size_min 0.32
_refine_diff_density_max 0.439
_refine_diff_density_min -0.543
_refine_diff_density_rms 0.068
_refine_ls_extinction_method none
_refine_ls_goodness_of_fit_ref 1.002
_refine_ls_hydrogen_treatment mixed
_refine_ls_matrix_type full
_refine_ls_number_parameters 693
_refine_ls_number_reflns 13854
_refine_ls_number_restraints 0
_refine_ls_restrained_S_all 1.002
_refine_ls_R_factor_all 0.0494
_refine_ls_R_factor_gt 0.0311
_refine_ls_shift/su_max 0.003
_refine_ls_shift/su_mean 0.000
_refine_ls_structure_factor_coef Fsqd
_refine_ls_weighting_details 'calc w=1/[\s^2^(Fo^2^)+(0.0320P)^2^+0.0000P] where P=(Fo^2^+2Fc^2^)/3'
_refine_ls_weighting_scheme calc
_refine_ls_wR_factor_gt 0.0650
_refine_ls_wR_factor_ref 0.0705
_reflns_number_gt 10888
_reflns_number_total 13854
_reflns_threshold_expression >2sigma(I)
_cod_data_source_file ic5029096_si_002.cif
_cod_data_source_block compound_18
_cod_depositor_comments 'Adding full bibliography for 4342142--4342150.cif.'
_cod_original_cell_volume 3004.34(14)
_cod_database_code 4342150
_chemical_oxdiff_formula 'C40 H40 N8 Ga4'
_chemical_oxdiff_usercomment 'AT 150 K, COLORLESS, RECTANGULAR BLOCK'
_reflns_odcompleteness_completeness 99.04
_reflns_odcompleteness_iscentric 1
_reflns_odcompleteness_theta 26.32
_olex2_refinement_description
;
1. Fixed Uiso
 At 1.2 times of:
  H31 of C31, H18 of C18, H12 of C12, H56 of C56, H54 of C54, H47 of C47, H51
  of C51, H11 of C11, H23 of C23, H14 of C14, H25 of C25, H15 of C15, H40 of
  C40, {H8A,H8B,H8C} of C8, {H6A,H6B,H6C} of C6, {H9A,H9B,H9C} of C9, {H4A,H4B,
  H4C} of C4, H37 of C37, H29 of C29, H30 of C30, H38 of C38, H36 of C36, H33
  of C33, H32 of C32, H43 of C43, H58 of C58, H20 of C20, H19 of C19, H55 of
  C55, H13 of C13, H61 of C61, H48 of C48, H49 of C49, H50 of C50
 At 1.5 times of:
  {H22A,H22B,H22C} of C22, {H26A,H26B,H26C} of C26, {H62A,H62B,H62C} of C62,
  {H7A,H7B,H7C} of C7, {H42A,H42B,H42C} of C42, {H5A,H5B,H5C} of C5, {H60A,H60B,
  H60C} of C60, {H24A,H24B,H24C} of C24, {H45A,H45B,H45C} of C45, {H44A,H44B,
  H44C} of C44, {H41A,H41B,H41C} of C41, {H27A,H27B,H27C} of C27, {H59A,H59B,
  H59C} of C59, {H63A,H63B,H63C} of C63
2.a Ternary CH refined with riding coordinates:
 C40(H40), C43(H43), C58(H58), C25(H25), C23(H23), C61(H61)
2.b Aromatic/amide H refined with riding coordinates:
 C37(H37), C29(H29), C30(H30), C38(H38), C36(H36), C33(H33), C32(H32),
 C20(H20), C15(H15), C14(H14), C11(H11), C51(H51), C47(H47), C54(H54), C56(H56),
  C12(H12), C18(H18), C31(H31), C19(H19), C55(H55), C13(H13), C48(H48),
 C49(H49), C50(H50)
2.c Idealised Me refined as rotating group:
 C4(H4A,H4B,H4C), C9(H9A,H9B,H9C), C6(H6A,H6B,H6C), C8(H8A,H8B,H8C), C7(H7A,
 H7B,H7C), C42(H42A,H42B,H42C), C5(H5A,H5B,H5C), C60(H60A,H60B,H60C), C24(H24A,
 H24B,H24C), C45(H45A,H45B,H45C), C44(H44A,H44B,H44C), C62(H62A,H62B,H62C),
 C26(H26A,H26B,H26C), C22(H22A,H22B,H22C), C41(H41A,H41B,H41C), C27(H27A,H27B,
 H27C), C59(H59A,H59B,H59C), C63(H63A,H63B,H63C)
;

loop_
_space_group_symop_id
_space_group_symop_operation_xyz
1 'x, y, z'
2 '-x, -y, -z'

loop_
_atom_site_label
_atom_site_type_symbol
_atom_site_fract_x
_atom_site_fract_y
_atom_site_fract_z
_atom_site_U_iso_or_equiv
_atom_site_adp_type
_atom_site_occupancy
_atom_site_symmetry_multiplicity
_atom_site_calc_flag
_atom_site_refinement_flags
Ga3 Ga 0.38679(2) 0.170383(15) 0.788059(11) 0.01466(6) Uani 1 1 d .
Ga4 Ga 0.40271(2) 0.035924(15) 0.649759(11) 0.01585(6) Uani 1 1 d .
Ga2 Ga 0.57084(2) 0.250507(15) 0.686113(11) 0.01534(6) Uani 1 1 d .
Ga1 Ga 0.70415(2) 0.445362(15) 0.757036(11) 0.01743(6) Uani 1 1 d .
O1 O 0.44078(13) 0.15451(9) 0.70079(7) 0.0184(3) Uani 1 1 d .
N3 N 0.62274(15) 0.32071(11) 0.77574(8) 0.0157(4) Uani 1 1 d .
N1 N 0.48413(18) 0.33411(12) 0.63593(9) 0.0200(4) Uani 1 1 d .
N2 N 0.54780(15) 0.47709(11) 0.69898(8) 0.0154(3) Uani 1 1 d .
N5 N 0.33582(16) 0.04501(12) 0.80998(9) 0.0166(4) Uani 1 1 d .
C4 C 0.7471(2) 0.53525(15) 0.84059(11) 0.0289(5) Uani 1 1 d .
H4A H 0.7369 0.5943 0.8274 0.035 Uiso 1 1 calc R
H4B H 0.8341 0.5383 0.8600 0.035 Uiso 1 1 calc R
H4C H 0.6912 0.5169 0.8750 0.035 Uiso 1 1 calc R
C9 C 0.3349(2) 0.05283(17) 0.55345(11) 0.0292(5) Uani 1 1 d .
H9A H 0.3975 0.0460 0.5223 0.035 Uiso 1 1 calc R
H9B H 0.3158 0.1129 0.5524 0.035 Uiso 1 1 calc R
H9C H 0.2583 0.0078 0.5387 0.035 Uiso 1 1 calc R
N6 N 0.25595(15) -0.02736(11) 0.69981(8) 0.0151(3) Uani 1 1 d .
N4 N 0.54025(15) 0.21999(11) 0.85497(8) 0.0136(3) Uani 1 1 d .
C6 C 0.6993(2) 0.20523(17) 0.63626(12) 0.0316(6) Uani 1 1 d .
H6A H 0.6582 0.1549 0.6027 0.038 Uiso 1 1 calc R
H6B H 0.7592 0.1853 0.6692 0.038 Uiso 1 1 calc R
H6C H 0.7437 0.2533 0.6124 0.038 Uiso 1 1 calc R
C1 C 0.47052(19) 0.41978(14) 0.65003(10) 0.0163(4) Uani 1 1 d .
C8 C 0.5479(2) -0.02361(16) 0.67187(12) 0.0282(5) Uani 1 1 d .
H8A H 0.5824 -0.0386 0.6294 0.034 Uiso 1 1 calc R
H8B H 0.5197 -0.0785 0.6934 0.034 Uiso 1 1 calc R
H8C H 0.6127 0.0171 0.7036 0.034 Uiso 1 1 calc R
C40 C 0.3709(2) 0.25696(15) 0.96111(11) 0.0219(5) Uani 1 1 d .
H40 H 0.3719 0.2768 0.9138 0.026 Uiso 1 1 calc R
C7 C 0.2475(2) 0.23904(15) 0.78409(11) 0.0241(5) Uani 1 1 d .
H7A H 0.2807 0.3012 0.8030 0.036 Uiso 1 1 calc R
H7B H 0.1828 0.2117 0.8112 0.036 Uiso 1 1 calc R
H7C H 0.2111 0.2377 0.7362 0.036 Uiso 1 1 calc R
C37 C 0.5846(2) 0.11682(16) 1.05336(11) 0.0265(5) Uani 1 1 d .
H37 H 0.5963 0.0964 1.0976 0.032 Uiso 1 1 calc R
C57 C 0.03975(19) -0.03819(16) 0.63971(11) 0.0231(5) Uani 1 1 d .
C46 C 0.16371(18) -0.08730(14) 0.80340(10) 0.0168(4) Uani 1 1 d .
C34 C 0.55498(18) 0.18233(13) 0.92203(10) 0.0149(4) Uani 1 1 d .
C42 C 0.2390(2) 0.19781(18) 0.96498(13) 0.0371(6) Uani 1 1 d .
H42A H 0.2261 0.1442 0.9323 0.056 Uiso 1 1 calc R
H42B H 0.1740 0.2322 0.9534 0.056 Uiso 1 1 calc R
H42C H 0.2342 0.1800 1.0117 0.056 Uiso 1 1 calc R
C3 C 0.25420(18) -0.02183(13) 0.76807(10) 0.0154(4) Uani 1 1 d .
C29 C 0.7448(2) 0.35393(15) 0.96034(11) 0.0272(5) Uani 1 1 d .
H29 H 0.6671 0.3513 0.9782 0.033 Uiso 1 1 calc R
C30 C 0.8583(2) 0.38472(17) 1.00421(12) 0.0373(6) Uani 1 1 d .
H30 H 0.8557 0.4030 1.0512 0.045 Uiso 1 1 calc R
C17 C 0.4309(2) 0.57501(14) 0.76555(10) 0.0196(4) Uani 1 1 d .
C10 C 0.36329(19) 0.44720(14) 0.60520(10) 0.0174(4) Uani 1 1 d .
C2 C 0.62999(19) 0.28842(14) 0.83787(10) 0.0162(4) Uani 1 1 d .
C5 C 0.8334(2) 0.43740(16) 0.69032(11) 0.0262(5) Uani 1 1 d .
H5A H 0.8813 0.3919 0.7031 0.039 Uiso 1 1 calc R
H5B H 0.8904 0.4956 0.6923 0.039 Uiso 1 1 calc R
H5C H 0.7906 0.4209 0.6435 0.039 Uiso 1 1 calc R
C38 C 0.6584(2) 0.09561(15) 1.00226(11) 0.0243(5) Uani 1 1 d .
H38 H 0.7184 0.0595 1.0123 0.029 Uiso 1 1 calc R
C28 C 0.74681(19) 0.32691(14) 0.88959(10) 0.0185(4) Uani 1 1 d .
C36 C 0.4933(2) 0.16866(15) 1.03826(10) 0.0222(5) Uani 1 1 d .
H36 H 0.4425 0.1817 1.0725 0.027 Uiso 1 1 calc R
C33 C 0.8655(2) 0.33284(15) 0.86459(12) 0.0245(5) Uani 1 1 d .
H33 H 0.8690 0.3162 0.8174 0.029 Uiso 1 1 calc R
C21 C 0.5983(2) 0.64526(14) 0.69825(11) 0.0198(4) Uani 1 1 d .
C35 C 0.47550(19) 0.20175(14) 0.97309(10) 0.0175(4) Uani 1 1 d .
C60 C 0.0288(2) 0.12696(18) 0.63071(13) 0.0391(6) Uani 1 1 d .
H60A H 0.1098 0.1387 0.6127 0.059 Uiso 1 1 calc R
H60B H 0.0168 0.1814 0.6566 0.059 Uiso 1 1 calc R
H60C H -0.0384 0.1090 0.5924 0.059 Uiso 1 1 calc R
C24 C 0.6732(2) 0.69510(16) 0.58374(12) 0.0295(5) Uani 1 1 d .
H24A H 0.5861 0.6756 0.5627 0.044 Uiso 1 1 calc R
H24B H 0.7296 0.6839 0.5499 0.044 Uiso 1 1 calc R
H24C H 0.6893 0.7593 0.5989 0.044 Uiso 1 1 calc R
C32 C 0.9779(2) 0.36333(16) 0.90940(13) 0.0337(6) Uani 1 1 d .
H32 H 1.0563 0.3667 0.8921 0.040 Uiso 1 1 calc R
C43 C 0.72810(19) 0.09838(15) 0.88241(11) 0.0209(5) Uani 1 1 d .
H43 H 0.7195 0.1343 0.8423 0.025 Uiso 1 1 calc R
C58 C 0.0257(2) 0.05015(17) 0.67916(12) 0.0284(5) Uani 1 1 d .
H58 H 0.0984 0.0684 0.7160 0.034 Uiso 1 1 calc R
C45 C 0.6811(2) -0.00270(16) 0.85624(12) 0.0305(5) Uani 1 1 d .
H45A H 0.7322 -0.0198 0.8214 0.046 Uiso 1 1 calc R
H45B H 0.5933 -0.0126 0.8361 0.046 Uiso 1 1 calc R
H45C H 0.6883 -0.0392 0.8949 0.046 Uiso 1 1 calc R
C20 C 0.5838(2) 0.73075(15) 0.72592(11) 0.0252(5) Uani 1 1 d .
H20 H 0.6335 0.7830 0.7124 0.030 Uiso 1 1 calc R
C44 C 0.8695(2) 0.11668(17) 0.91243(12) 0.0290(5) Uani 1 1 d .
H44A H 0.8827 0.0735 0.9455 0.043 Uiso 1 1 calc R
H44B H 0.8938 0.1776 0.9356 0.043 Uiso 1 1 calc R
H44C H 0.9207 0.1104 0.8750 0.043 Uiso 1 1 calc R
C53 C 0.1558(2) -0.16006(15) 0.61380(11) 0.0255(5) Uani 1 1 d .
C39 C 0.64526(19) 0.12706(14) 0.93603(10) 0.0181(4) Uani 1 1 d .
C16 C 0.52190(19) 0.56670(14) 0.71918(10) 0.0175(4) Uani 1 1 d .
C15 C 0.3897(2) 0.51137(15) 0.55785(11) 0.0226(5) Uani 1 1 d .
H15 H 0.4728 0.5442 0.5587 0.027 Uiso 1 1 calc R
C62 C 0.2204(3) -0.30938(16) 0.63887(13) 0.0395(6) Uani 1 1 d .
H62A H 0.1686 -0.3120 0.6767 0.059 Uiso 1 1 calc R
H62B H 0.2931 -0.3363 0.6510 0.059 Uiso 1 1 calc R
H62C H 0.1709 -0.3424 0.5972 0.059 Uiso 1 1 calc R
C25 C 0.3432(2) 0.49304(15) 0.78811(11) 0.0228(5) Uani 1 1 d .
H25 H 0.3575 0.4381 0.7617 0.027 Uiso 1 1 calc R
C14 C 0.2935(2) 0.52714(16) 0.50924(12) 0.0312(6) Uani 1 1 d .
H14 H 0.3125 0.5692 0.4768 0.037 Uiso 1 1 calc R
C23 C 0.6969(2) 0.64111(15) 0.64761(11) 0.0242(5) Uani 1 1 d .
H23 H 0.6902 0.5769 0.6302 0.029 Uiso 1 1 calc R
C52 C 0.14693(19) -0.07835(15) 0.65238(10) 0.0192(5) Uani 1 1 d .
C11 C 0.2381(2) 0.40015(16) 0.60479(11) 0.0263(5) Uani 1 1 d .
H11 H 0.2193 0.3567 0.6362 0.032 Uiso 1 1 calc R
C26 C 0.2018(2) 0.49773(17) 0.77150(13) 0.0326(6) Uani 1 1 d .
H26A H 0.1833 0.5477 0.8002 0.049 Uiso 1 1 calc R
H26B H 0.1493 0.4416 0.7810 0.049 Uiso 1 1 calc R
H26C H 0.1841 0.5068 0.7229 0.049 Uiso 1 1 calc R
C51 C 0.1606(2) -0.18101(15) 0.79467(11) 0.0243(5) Uani 1 1 d .
H51 H 0.2118 -0.2040 0.7645 0.029 Uiso 1 1 calc R
C47 C 0.0861(2) -0.05461(16) 0.84827(11) 0.0244(5) Uani 1 1 d .
H47 H 0.0884 0.0079 0.8551 0.029 Uiso 1 1 calc R
C54 C 0.0557(2) -0.19905(17) 0.56121(11) 0.0338(6) Uani 1 1 d .
H54 H 0.0598 -0.2528 0.5348 0.041 Uiso 1 1 calc R
C56 C -0.0576(2) -0.08045(18) 0.58714(12) 0.0331(6) Uani 1 1 d .
H56 H -0.1295 -0.0549 0.5784 0.040 Uiso 1 1 calc R
C12 C 0.1415(2) 0.41830(18) 0.55736(12) 0.0338(6) Uani 1 1 d .
H12 H 0.0574 0.3885 0.5582 0.041 Uiso 1 1 calc R
C22 C 0.8331(2) 0.67730(17) 0.68391(13) 0.0366(6) Uani 1 1 d .
H22A H 0.8434 0.7412 0.6989 0.055 Uiso 1 1 calc R
H22B H 0.8933 0.6690 0.6516 0.055 Uiso 1 1 calc R
H22C H 0.8480 0.6444 0.7239 0.055 Uiso 1 1 calc R
C18 C 0.4214(2) 0.66257(15) 0.79225(11) 0.0258(5) Uani 1 1 d .
H18 H 0.3627 0.6690 0.8236 0.031 Uiso 1 1 calc R
C31 C 0.9743(2) 0.38856(17) 0.97933(14) 0.0391(7) Uani 1 1 d .
H31 H 1.0498 0.4081 1.0095 0.047 Uiso 1 1 calc R
C19 C 0.4973(2) 0.73970(15) 0.77304(11) 0.0271(5) Uani 1 1 d .
H19 H 0.4902 0.7974 0.7917 0.032 Uiso 1 1 calc R
C55 C -0.0488(2) -0.15905(18) 0.54811(12) 0.0369(7) Uani 1 1 d .
H55 H -0.1138 -0.1855 0.5126 0.044 Uiso 1 1 calc R
C41 C 0.3923(3) 0.34262(17) 1.01339(12) 0.0364(6) Uani 1 1 d .
H41A H 0.3230 0.3741 1.0049 0.055 Uiso 1 1 calc R
H41B H 0.4713 0.3823 1.0076 0.055 Uiso 1 1 calc R
H41C H 0.3961 0.3251 1.0604 0.055 Uiso 1 1 calc R
C27 C 0.3745(2) 0.48372(17) 0.86645(12) 0.0344(6) Uani 1 1 d .
H27A H 0.4608 0.4750 0.8755 0.052 Uiso 1 1 calc R
H27B H 0.3169 0.4321 0.8795 0.052 Uiso 1 1 calc R
H27C H 0.3652 0.5382 0.8934 0.052 Uiso 1 1 calc R
C13 C 0.1696(2) 0.48045(17) 0.50896(12) 0.0335(6) Uani 1 1 d .
H13 H 0.1051 0.4908 0.4762 0.040 Uiso 1 1 calc R
C59 C -0.0964(2) 0.0373(2) 0.71456(14) 0.0462(7) Uani 1 1 d .
H59A H -0.1694 0.0244 0.6794 0.069 Uiso 1 1 calc R
H59B H -0.0978 0.0921 0.7435 0.069 Uiso 1 1 calc R
H59C H -0.0987 -0.0128 0.7431 0.069 Uiso 1 1 calc R
C61 C 0.2664(2) -0.20867(16) 0.62555(12) 0.0294(5) Uani 1 1 d .
H61 H 0.3223 -0.1777 0.6674 0.035 Uiso 1 1 calc R
C48 C 0.0049(2) -0.11442(17) 0.88323(12) 0.0332(6) Uani 1 1 d .
H48 H -0.0482 -0.0920 0.9125 0.040 Uiso 1 1 calc R
C49 C 0.0027(2) -0.20697(17) 0.87464(12) 0.0348(6) Uani 1 1 d .
H49 H -0.0513 -0.2470 0.8982 0.042 Uiso 1 1 calc R
C63 C 0.3451(3) -0.20465(19) 0.56364(13) 0.0415(7) Uani 1 1 d .
H63A H 0.2940 -0.2387 0.5228 0.062 Uiso 1 1 calc R
H63B H 0.4191 -0.2306 0.5748 0.062 Uiso 1 1 calc R
H63C H 0.3716 -0.1421 0.5545 0.062 Uiso 1 1 calc R
C50 C 0.0814(2) -0.23995(17) 0.83077(12) 0.0338(6) Uani 1 1 d .
H50 H 0.0810 -0.3023 0.8255 0.041 Uiso 1 1 calc R
H1 H 0.440(2) 0.3094(15) 0.6025(11) 0.018(6) Uiso 1 1 d .
H5 H 0.334(2) 0.0411(15) 0.8466(11) 0.011(6) Uiso 1 1 d .

loop_
_atom_site_aniso_label
_atom_site_aniso_U_11
_atom_site_aniso_U_22
_atom_site_aniso_U_33
_atom_site_aniso_U_23
_atom_site_aniso_U_13
_atom_site_aniso_U_12
Ga3 0.01526(11) 0.01553(12) 0.01310(12) 0.00119(8) 0.00078(8) 0.00343(9)
Ga4 0.01581(11) 0.01773(12) 0.01380(12) 0.00027(9) 0.00136(9) 0.00357(9)
Ga2 0.01876(12) 0.01543(12) 0.01312(12) 0.00294(8) 0.00298(9) 0.00549(9)
Ga1 0.01688(12) 0.01773(12) 0.01676(12) 0.00371(9) -0.00062(9) 0.00176(9)
O1 0.0225(8) 0.0198(8) 0.0117(7) -0.0003(6) 0.0031(6) 0.0019(6)
N3 0.0186(9) 0.0168(9) 0.0122(9) 0.0030(7) 0.0019(7) 0.0040(7)
N1 0.0258(10) 0.0192(10) 0.0141(10) -0.0008(7) -0.0045(8) 0.0073(8)
N2 0.0167(8) 0.0134(9) 0.0156(9) 0.0011(7) -0.0002(7) 0.0033(7)
N5 0.0221(9) 0.0175(9) 0.0087(9) 0.0011(7) -0.0013(7) 0.0024(7)
C4 0.0327(13) 0.0247(13) 0.0265(13) 0.0028(10) -0.0064(10) 0.0040(10)
C9 0.0325(13) 0.0354(14) 0.0191(12) 0.0041(10) 0.0014(10) 0.0055(11)
N6 0.0123(8) 0.0162(9) 0.0160(9) 0.0006(7) -0.0012(7) 0.0027(7)
N4 0.0157(8) 0.0152(9) 0.0104(8) 0.0020(6) 0.0016(6) 0.0038(7)
C6 0.0352(14) 0.0326(14) 0.0323(14) 0.0053(10) 0.0151(11) 0.0135(11)
C1 0.0172(10) 0.0185(11) 0.0133(10) 0.0043(8) 0.0024(8) 0.0026(8)
C8 0.0205(11) 0.0292(13) 0.0361(14) 0.0033(10) 0.0025(10) 0.0087(10)
C40 0.0268(12) 0.0258(12) 0.0160(11) 0.0035(9) 0.0058(9) 0.0105(9)
C7 0.0225(11) 0.0242(12) 0.0271(12) 0.0027(9) 0.0000(9) 0.0097(9)
C37 0.0324(13) 0.0347(14) 0.0136(11) 0.0087(9) 0.0024(9) 0.0076(11)
C57 0.0172(11) 0.0338(13) 0.0170(11) 0.0096(9) 0.0010(8) -0.0005(9)
C46 0.0151(10) 0.0207(11) 0.0131(10) 0.0035(8) -0.0035(8) 0.0020(8)
C34 0.0158(10) 0.0149(10) 0.0120(10) 0.0010(8) -0.0010(8) -0.0002(8)
C42 0.0239(13) 0.0491(17) 0.0413(16) 0.0068(12) 0.0070(11) 0.0124(12)
C3 0.0144(10) 0.0151(10) 0.0184(11) 0.0038(8) 0.0013(8) 0.0071(8)
C29 0.0280(12) 0.0269(13) 0.0212(12) 0.0017(9) -0.0005(9) -0.0062(10)
C30 0.0472(16) 0.0327(14) 0.0220(13) 0.0007(10) -0.0092(11) -0.0086(12)
C17 0.0251(11) 0.0194(11) 0.0139(11) 0.0010(8) -0.0003(8) 0.0049(9)
C10 0.0216(11) 0.0167(11) 0.0139(10) -0.0033(8) -0.0010(8) 0.0072(9)
C2 0.0176(10) 0.0172(11) 0.0152(10) 0.0002(8) 0.0034(8) 0.0068(8)
C5 0.0231(12) 0.0294(13) 0.0267(12) 0.0105(10) 0.0019(9) 0.0046(10)
C38 0.0244(12) 0.0285(13) 0.0222(12) 0.0084(9) -0.0005(9) 0.0107(10)
C28 0.0202(11) 0.0161(11) 0.0176(11) 0.0061(8) -0.0021(8) 0.0005(8)
C36 0.0274(12) 0.0262(12) 0.0139(11) 0.0035(9) 0.0053(9) 0.0057(10)
C33 0.0220(11) 0.0256(12) 0.0260(12) 0.0106(9) -0.0001(9) 0.0034(9)
C21 0.0213(11) 0.0176(11) 0.0188(11) 0.0016(8) -0.0020(8) 0.0020(9)
C35 0.0175(10) 0.0176(11) 0.0162(11) 0.0008(8) 0.0013(8) 0.0010(8)
C60 0.0381(15) 0.0453(17) 0.0376(15) 0.0132(12) 0.0041(12) 0.0143(13)
C24 0.0315(13) 0.0263(13) 0.0317(13) 0.0084(10) 0.0081(10) 0.0035(10)
C32 0.0204(12) 0.0338(14) 0.0456(16) 0.0153(12) -0.0031(11) 0.0011(10)
C43 0.0219(11) 0.0248(12) 0.0190(11) 0.0069(9) 0.0048(9) 0.0092(9)
C58 0.0191(11) 0.0455(15) 0.0237(12) 0.0088(11) 0.0012(9) 0.0132(11)
C45 0.0326(13) 0.0302(14) 0.0299(13) 0.0005(10) 0.0104(10) 0.0066(11)
C20 0.0327(13) 0.0154(11) 0.0254(12) 0.0016(9) 0.0010(10) 0.0007(9)
C44 0.0215(12) 0.0328(14) 0.0349(14) 0.0062(10) 0.0045(10) 0.0093(10)
C53 0.0285(12) 0.0264(13) 0.0179(11) 0.0026(9) -0.0007(9) -0.0023(10)
C39 0.0174(10) 0.0204(11) 0.0157(11) 0.0023(8) 0.0009(8) 0.0023(9)
C16 0.0192(10) 0.0163(11) 0.0165(11) 0.0012(8) -0.0027(8) 0.0050(8)
C15 0.0258(12) 0.0205(12) 0.0212(12) 0.0007(9) -0.0012(9) 0.0064(9)
C62 0.0578(18) 0.0247(14) 0.0331(15) -0.0054(11) -0.0015(12) 0.0076(12)
C25 0.0277(12) 0.0199(11) 0.0211(12) 0.0023(9) 0.0049(9) 0.0046(9)
C14 0.0459(15) 0.0300(14) 0.0208(12) 0.0026(10) -0.0031(11) 0.0189(12)
C23 0.0220(11) 0.0190(12) 0.0307(13) 0.0045(9) 0.0045(9) 0.0006(9)
C52 0.0182(10) 0.0247(12) 0.0128(10) 0.0061(8) 0.0004(8) -0.0014(9)
C11 0.0246(12) 0.0300(13) 0.0238(12) 0.0025(10) 0.0033(9) 0.0039(10)
C26 0.0296(13) 0.0307(14) 0.0378(15) 0.0060(11) 0.0084(11) 0.0039(11)
C51 0.0294(12) 0.0219(12) 0.0216(12) 0.0007(9) 0.0037(9) 0.0057(10)
C47 0.0252(12) 0.0237(12) 0.0257(12) 0.0050(9) 0.0049(9) 0.0061(10)
C54 0.0425(15) 0.0320(14) 0.0192(12) -0.0002(10) -0.0029(11) -0.0070(12)
C56 0.0190(12) 0.0484(17) 0.0288(14) 0.0122(12) -0.0049(10) 0.0002(11)
C12 0.0194(12) 0.0471(16) 0.0320(14) -0.0104(12) -0.0041(10) 0.0085(11)
C22 0.0247(13) 0.0366(15) 0.0469(16) 0.0126(12) 0.0028(11) -0.0005(11)
C18 0.0352(13) 0.0242(12) 0.0199(12) 0.0000(9) 0.0068(10) 0.0091(10)
C31 0.0339(14) 0.0335(15) 0.0403(16) 0.0109(12) -0.0172(12) -0.0085(12)
C19 0.0423(14) 0.0167(11) 0.0213(12) -0.0029(9) 0.0011(10) 0.0071(10)
C55 0.0309(14) 0.0456(17) 0.0240(13) 0.0092(11) -0.0100(10) -0.0128(12)
C41 0.0508(16) 0.0355(15) 0.0259(14) -0.0053(11) 0.0021(11) 0.0210(13)
C27 0.0430(15) 0.0306(14) 0.0286(14) 0.0092(10) 0.0071(11) 0.0007(11)
C13 0.0350(14) 0.0421(15) 0.0256(13) -0.0055(11) -0.0099(11) 0.0239(12)
C59 0.0334(15) 0.076(2) 0.0399(16) 0.0194(14) 0.0131(12) 0.0269(14)
C61 0.0363(14) 0.0244(13) 0.0242(13) -0.0066(10) -0.0008(10) 0.0033(10)
C48 0.0313(13) 0.0393(15) 0.0326(14) 0.0103(11) 0.0146(11) 0.0074(11)
C49 0.0340(14) 0.0363(15) 0.0321(14) 0.0138(11) 0.0083(11) -0.0047(11)
C63 0.0521(17) 0.0379(16) 0.0340(15) -0.0072(12) 0.0080(13) 0.0101(13)
C50 0.0435(15) 0.0210(13) 0.0348(14) 0.0075(10) 0.0053(11) -0.0008(11)

loop_
_atom_type_symbol
_atom_type_description
_atom_type_scat_dispersion_real
_atom_type_scat_dispersion_imag
_atom_type_scat_source
C C 0.0033 0.0016 'International Tables Vol C Tables 4.2.6.8 and 6.1.1.4'
H H 0.0000 0.0000 'International Tables Vol C Tables 4.2.6.8 and 6.1.1.4'
Ga Ga 0.2307 1.6083 'International Tables Vol C Tables 4.2.6.8 and 6.1.1.4'
N N 0.0061 0.0033 'International Tables Vol C Tables 4.2.6.8 and 6.1.1.4'
O O 0.0106 0.0060 'International Tables Vol C Tables 4.2.6.8 and 6.1.1.4'

loop_
_geom_angle_atom_site_label_1
_geom_angle_atom_site_label_2
_geom_angle_atom_site_label_3
_geom_angle
O1 Ga3 N5 102.04(7)
O1 Ga3 N4 107.04(6)
O1 Ga3 C7 110.85(8)
N5 Ga3 N4 104.05(7)
N5 Ga3 C7 113.95(8)
C7 Ga3 N4 117.53(8)
O1 Ga4 C9 106.32(8)
O1 Ga4 N6 100.47(6)
O1 Ga4 C8 107.89(8)
C9 Ga4 N6 109.03(8)
C8 Ga4 C9 123.66(10)
C8 Ga4 N6 107.06(8)
O1 Ga2 N3 105.72(6)
O1 Ga2 N1 104.97(7)
O1 Ga2 C6 110.83(8)
N3 Ga2 N1 100.42(7)
N3 Ga2 C6 119.21(9)
N1 Ga2 C6 114.27(9)
N3 Ga1 N2 97.67(6)
N3 Ga1 C5 109.56(8)
C4 Ga1 N3 114.65(8)
C4 Ga1 N2 106.39(8)
C4 Ga1 C5 119.73(10)
C5 Ga1 N2 106.00(8)
Ga3 O1 Ga4 119.84(7)
Ga3 O1 Ga2 111.92(7)
Ga2 O1 Ga4 125.32(7)
Ga2 N3 Ga1 106.88(7)
C2 N3 Ga2 126.65(14)
C2 N3 Ga1 124.88(13)
C1 N1 Ga2 134.60(15)
C1 N2 Ga1 124.11(14)
C1 N2 C16 121.06(16)
C16 N2 Ga1 114.69(12)
C3 N5 Ga3 125.22(14)
C3 N6 Ga4 125.06(13)
C3 N6 C52 121.04(16)
C52 N6 Ga4 113.86(12)
C34 N4 Ga3 119.27(12)
C2 N4 Ga3 119.58(12)
C2 N4 C34 121.15(15)
N1 C1 C10 115.05(17)
N2 C1 N1 122.21(19)
N2 C1 C10 122.72(18)
C42 C40 C41 109.78(19)
C35 C40 C42 110.76(18)
C35 C40 C41 112.35(18)
C38 C37 C36 119.48(19)
C52 C57 C58 123.28(19)
C56 C57 C58 118.2(2)
C56 C57 C52 118.5(2)
C51 C46 C3 120.94(19)
C47 C46 C3 119.98(19)
C47 C46 C51 119.01(19)
C35 C34 N4 118.52(17)
C39 C34 N4 121.01(17)
C39 C34 C35 120.47(17)
N5 C3 C46 116.70(17)
N6 C3 N5 120.33(18)
N6 C3 C46 122.97(17)
C30 C29 C28 120.3(2)
C31 C30 C29 121.0(2)
C16 C17 C25 122.86(19)
C18 C17 C16 118.43(19)
C18 C17 C25 118.70(19)
C15 C10 C1 120.22(19)
C15 C10 C11 119.3(2)
C11 C10 C1 119.99(19)
N3 C2 N4 122.54(17)
N3 C2 C28 117.96(17)
N4 C2 C28 119.42(16)
C37 C38 C39 121.6(2)
C29 C28 C2 124.88(19)
C29 C28 C33 118.20(19)
C33 C28 C2 116.89(18)
C37 C36 C35 121.6(2)
C32 C33 C28 120.7(2)
C20 C21 C16 118.51(19)
C20 C21 C23 118.29(18)
C16 C21 C23 123.19(19)
C34 C35 C40 123.97(17)
C36 C35 C40 117.63(18)
C36 C35 C34 118.39(19)
C31 C32 C33 120.4(2)
C45 C43 C44 110.53(18)
C39 C43 C45 109.98(17)
C39 C43 C44 111.76(17)
C57 C58 C60 111.26(19)
C57 C58 C59 111.3(2)
C59 C58 C60 110.4(2)
C19 C20 C21 121.5(2)
C52 C53 C61 124.18(19)
C54 C53 C52 117.9(2)
C54 C53 C61 117.9(2)
C34 C39 C43 123.54(17)
C38 C39 C34 118.45(19)
C38 C39 C43 118.00(19)
C17 C16 N2 119.70(17)
C17 C16 C21 120.53(19)
C21 C16 N2 119.40(18)
C10 C15 C14 120.5(2)
C17 C25 C26 111.87(18)
C17 C25 C27 111.14(17)
C27 C25 C26 110.07(18)
C13 C14 C15 120.0(2)
C21 C23 C24 111.95(18)
C21 C23 C22 111.57(18)
C22 C23 C24 109.13(18)
C57 C52 N6 118.16(19)
C57 C52 C53 121.04(19)
C53 C52 N6 120.31(19)
C12 C11 C10 119.8(2)
C50 C51 C46 120.1(2)
C46 C47 C48 120.5(2)
C55 C54 C53 121.1(2)
C55 C56 C57 121.0(2)
C13 C12 C11 120.3(2)
C19 C18 C17 121.4(2)
C30 C31 C32 119.5(2)
C18 C19 C20 119.6(2)
C56 C55 C54 120.4(2)
C14 C13 C12 119.9(2)
C53 C61 C62 111.6(2)
C53 C61 C63 111.7(2)
C63 C61 C62 109.4(2)
C49 C48 C47 120.1(2)
C48 C49 C50 119.6(2)
C49 C50 C51 120.6(2)

loop_
_geom_bond_atom_site_label_1
_geom_bond_atom_site_label_2
_geom_bond_distance
Ga3 O1 1.8463(13)
Ga3 N5 1.9434(17)
Ga3 N4 1.9673(16)
Ga3 C7 1.967(2)
Ga4 O1 1.9134(14)
Ga4 C9 1.972(2)
Ga4 N6 2.0476(16)
Ga4 C8 1.962(2)
Ga2 O1 1.8638(13)
Ga2 N3 1.9220(16)
Ga2 N1 1.9496(18)
Ga2 C6 1.953(2)
Ga1 N3 1.9803(16)
Ga1 N2 2.0687(16)
Ga1 C4 1.973(2)
Ga1 C5 2.000(2)
N3 C2 1.323(2)
N1 C1 1.329(3)
N2 C1 1.325(2)
N2 C16 1.454(3)
N5 C3 1.348(2)
N6 C3 1.312(2)
N6 C52 1.455(2)
N4 C34 1.452(2)
N4 C2 1.352(2)
C1 C10 1.504(3)
C40 C42 1.532(3)
C40 C35 1.525(3)
C40 C41 1.535(3)
C37 C38 1.381(3)
C37 C36 1.382(3)
C57 C58 1.516(3)
C57 C52 1.403(3)
C57 C56 1.395(3)
C46 C3 1.497(3)
C46 C51 1.394(3)
C46 C47 1.386(3)
C34 C35 1.416(3)
C34 C39 1.407(3)
C29 C30 1.386(3)
C29 C28 1.394(3)
C30 C31 1.373(4)
C17 C16 1.406(3)
C17 C25 1.519(3)
C17 C18 1.397(3)
C10 C15 1.384(3)
C10 C11 1.392(3)
C2 C28 1.508(3)
C38 C39 1.394(3)
C28 C33 1.397(3)
C36 C35 1.391(3)
C33 C32 1.386(3)
C21 C20 1.392(3)
C21 C16 1.411(3)
C21 C23 1.518(3)
C60 C58 1.532(3)
C24 C23 1.546(3)
C32 C31 1.377(3)
C43 C45 1.530(3)
C43 C44 1.532(3)
C43 C39 1.520(3)
C58 C59 1.525(3)
C20 C19 1.381(3)
C53 C52 1.407(3)
C53 C54 1.402(3)
C53 C61 1.511(3)
C15 C14 1.386(3)
C62 C61 1.544(3)
C25 C26 1.534(3)
C25 C27 1.533(3)
C14 C13 1.378(3)
C23 C22 1.532(3)
C11 C12 1.389(3)
C51 C50 1.383(3)
C47 C48 1.390(3)
C54 C55 1.377(4)
C56 C55 1.372(4)
C12 C13 1.381(3)
C18 C19 1.379(3)
C61 C63 1.529(3)
C48 C49 1.378(3)
C49 C50 1.383(3)
